data_9012620
loop_
_publ_author_name
'Yamnova, N. A.'
'Sarp, K.'
'Egorov-Tismenko Y K'
'Pushcharovskii, D. Y.'

_publ_section_title
;
 Crystal structure of jaffeite
;
_journal_name_full 'Crystallography Reports'
_journal_page_first 464
_journal_page_last 467
_journal_volume 38
_journal_year 1993
_chemical_compound_source 'metamorphic rocks, Kombat region, Namibia'
_chemical_formula_sum 'Ca6 H6 O13 Si2'
_chemical_name_mineral Jaffeite
_space_group_IT_number 143
_symmetry_space_group_name_Hall 'P 3'
_symmetry_space_group_name_H-M 'P 3'
_cell_angle_alpha 90
_cell_angle_beta 90
_cell_angle_gamma 120
_cell_length_a 10.035
_cell_length_b 10.035
_cell_length_c 7.499
_cell_formula_units_Z 2
_cell_volume 653.986
_database_code_amcsd 0012342
_exptl_crystal_density_diffrn 2.593
_cod_original_formula_sum 'Ca6 Si2 O13 H6'
_cod_database_code 9012620

loop_
_space_group_symop_operation_xyz
x,y,z
-y,x-y,z
-x+y,-x,z

loop_
_atom_site_label
_atom_site_fract_x
_atom_site_fract_y
_atom_site_fract_z
_atom_site_U_iso_or_equiv
Ca1 0.66890 0.04550 -0.01210 0.00089
Ca2 0.66650 0.04260 0.49870 0.01267
Ca3 0.04920 0.38860 0.24130 0.00887
Ca4 0.03970 0.37380 0.74310 0.01900
Si1 0.66667 0.33333 0.71060 0.00887
Si2 0.66667 0.33333 0.26580 0.01558
Si3 0.33333 0.66667 0.02460 0.00773
Si4 0.33333 0.66667 0.46090 0.00241
O1 0.66667 0.33333 0.50000 0.03926
O2 0.33333 0.66667 0.25400 0.02913
O3 0.59600 0.14700 0.22900 0.01140
O4 0.59100 0.14750 0.76500 0.01646
O5 0.15920 0.55560 -0.02300 0.00633
O6 0.15640 0.55940 0.51900 0.01267
O-h7 0.22290 0.30280 0.25600 0.00633
O-h8 0.20870 0.26810 0.74200 0.02280
O-h9 0.92780 0.20620 0.00300 0.01013
O-h10 0.92780 0.20720 0.49330 0.01393
H1 0.15200 0.15800 0.73300 0.05699
H2 0.15800 0.00400 0.00300 0.05699
H3 0.16700 0.01400 0.50600 0.05699
H4 0.14800 0.16100 0.23100 0.05699

loop_
_cod_related_entry_id
_cod_related_entry_database
_cod_related_entry_code
1 AMCSD 0012342
